data_8104514
loop_
_publ_author_name
'Somer, M.'
'Hartweg, M.'
'Peters, K.'
'von Schnering, H.G.'

_publ_section_title
;
 Crystal structure of potassium catena-di-mue-arsenidoniccolate
;
_journal_name_full 'Zeitschrift fuer Kristallographie (149,1979-)'
_journal_page_first 293
_journal_page_last 294
_journal_volume 193
_journal_year 1990
_chemical_formula_sum 'As2 K2 Ni'
_chemical_name_systematic 'K2 (Ni As2)'
_space_group_IT_number 63
_symmetry_space_group_name_Hall '-C 2c 2'
_symmetry_space_group_name_H-M 'C m c m'
_cell_angle_alpha 90
_cell_angle_beta 90
_cell_angle_gamma 90
_cell_formula_units_Z 4
_cell_length_a 6.6065
_cell_length_b 13.867
_cell_length_c 5.7452
_cell_volume 526.331
_citation_journal_id_ASTM ZEKRDZ
_cod_data_source_file Somer_ZEKRDZ_1990_1415.cif
_cod_data_source_block As2K2Ni1
_cod_original_cell_volume 526.3312
_cod_original_formula_sum 'As2 K2 Ni1'
_cod_database_code 8104514

loop_
_symmetry_equiv_pos_as_xyz
x,y,z
-x,-y,z+1/2
x,-y,-z
-x,y,-z+1/2
-x,-y,-z
x,y,-z-1/2
-x,y,z
x,-y,z-1/2
x+1/2,y+1/2,z
-x+1/2,-y+1/2,z+1/2
x+1/2,-y+1/2,-z
-x+1/2,y+1/2,-z+1/2
-x+1/2,-y+1/2,-z
x+1/2,y+1/2,-z-1/2
-x+1/2,y+1/2,z
x+1/2,-y+1/2,z-1/2

loop_
_atom_site_label
_atom_site_type_symbol
_atom_site_fract_x
_atom_site_fract_y
_atom_site_fract_z
_atom_site_occupancy
_atom_site_U_iso_or_equiv
K2 K 0 0.40888 0.25 1 0.0
K1 K 0 -0.20846 0.25 1 0.0
As1 As 0.18343 0.10248 0.25 1 0.0
Ni1 Ni 0 0 0 1 0.0
